data_7250434
loop_
_publ_author_name
'Rasphone, Arigna'
'Zhang, Hong-Chuan'
'Lee, Yun-Syuan'
'Ye, Yu-Hui'
'Kuo, Ying-Tong'
'Lai, Yi-Fang'
'Chen, Zhi-Ling'
'Wang, Song-Wei'
'Chen, Jhy-Der'

_publ_section_title
;
 Zn(ii), Cd(ii) and Hg(ii) halide coordination polymers supported by
 bis-pyridyl-bis-amide: structural diversity and structural transformation
;
_journal_issue 25
_journal_name_full CrystEngComm
_journal_page_first 4404
_journal_page_last 4414
_journal_paper_doi 10.1039/D5CE00465A
_journal_volume 27
_journal_year 2025
_chemical_formula_sum 'C14 H14 Hg I2 N4 O2'
_chemical_formula_weight 724.68
_space_group_crystal_system monoclinic
_space_group_IT_number 13
_space_group_name_Hall '-P 2yac'
_space_group_name_H-M_alt 'P 1 2/n 1'
_atom_sites_solution_hydrogens geom
_audit_creation_method SHELXL-2019/1
_audit_update_record
;
2025-04-21 deposited with the CCDC.	2025-05-22 downloaded from the CCDC.
;
_cell_angle_alpha 90
_cell_angle_beta 99.260(2)
_cell_angle_gamma 90
_cell_formula_units_Z 2
_cell_length_a 8.5935(6)
_cell_length_b 5.1210(4)
_cell_length_c 21.3841(16)
_cell_measurement_reflns_used 2981
_cell_measurement_temperature 296(2)
_cell_measurement_theta_max 27.54
_cell_measurement_theta_min 2.44
_cell_volume 928.79(12)
_computing_cell_refinement 'Bruker SAINT'
_computing_data_collection 'Bruker APEX2'
_computing_data_reduction 'Bruker SAINT'
_computing_molecular_graphics 'Bruker SHELXTL'
_computing_publication_material 'Bruker SHELXTL'
_computing_structure_refinement 'SHELXL-2019/1 (Sheldrick, 2019)'
_computing_structure_solution 'SHELXS-97 (Sheldrick 2008)'
_diffrn_ambient_temperature 296(2)
_diffrn_measured_fraction_theta_full 0.999
_diffrn_measured_fraction_theta_max 0.999
_diffrn_measurement_device_type 'Bruker APEX-II CCD'
_diffrn_measurement_method '\f and \w scans'
_diffrn_radiation_type MoK\a
_diffrn_radiation_wavelength 0.71073
_diffrn_reflns_av_R_equivalents 0.0551
_diffrn_reflns_av_unetI/netI 0.0573
_diffrn_reflns_Laue_measured_fraction_full 0.999
_diffrn_reflns_Laue_measured_fraction_max 0.999
_diffrn_reflns_limit_h_max 8
_diffrn_reflns_limit_h_min -10
_diffrn_reflns_limit_k_max 6
_diffrn_reflns_limit_k_min -6
_diffrn_reflns_limit_l_max 26
_diffrn_reflns_limit_l_min -26
_diffrn_reflns_number 6074
_diffrn_reflns_point_group_measured_fraction_full 0.999
_diffrn_reflns_point_group_measured_fraction_max 0.999
_diffrn_reflns_theta_full 25.242
_diffrn_reflns_theta_max 25.997
_diffrn_reflns_theta_min 1.930
_exptl_absorpt_coefficient_mu 11.622
_exptl_absorpt_correction_T_max 0.7457
_exptl_absorpt_correction_T_min 0.2971
_exptl_absorpt_correction_type multi-scan
_exptl_absorpt_process_details 'SADABS V2008/1 (Bruker AXS, 2008)'
_exptl_crystal_colour colourless
_exptl_crystal_density_diffrn 2.591
_exptl_crystal_description plate
_exptl_crystal_F_000 656
_exptl_crystal_size_max 0.300
_exptl_crystal_size_mid 0.300
_exptl_crystal_size_min 0.100
_refine_diff_density_max 0.978
_refine_diff_density_min -1.060
_refine_diff_density_rms 0.173
_refine_ls_extinction_method none
_refine_ls_goodness_of_fit_ref 1.055
_refine_ls_hydrogen_treatment constr
_refine_ls_matrix_type full
_refine_ls_number_parameters 105
_refine_ls_number_reflns 1838
_refine_ls_number_restraints 0
_refine_ls_restrained_S_all 1.055
_refine_ls_R_factor_all 0.0497
_refine_ls_R_factor_gt 0.0361
_refine_ls_shift/su_max 0.000
_refine_ls_shift/su_mean 0.000
_refine_ls_structure_factor_coef Fsqd
_refine_ls_weighting_details 'w=1/[\s^2^(Fo^2^)+(0.0459P)^2^] where P=(Fo^2^+2Fc^2^)/3'
_refine_ls_weighting_scheme calc
_refine_ls_wR_factor_gt 0.0914
_refine_ls_wR_factor_ref 0.0993
_reflns_Friedel_coverage 0.000
_reflns_number_gt 1488
_reflns_number_total 1838
_reflns_threshold_expression 'I > 2\s(I)'
_cod_data_source_file d5ce00465a2.cif
_cod_data_source_block 5
_cod_depositor_comments
;
The following automatic conversions were performed:

data item '_exptl_absorpt_correction_type' value 'multi_scan' was
changed to 'multi-scan' in accordance with the
/home/data/users/saulius/crontab/automatic-downloads/rss-feeds/RSC/lib/dictionaries/cif_core.dic
dictionary named 'cif_core.dic' version 2.4.2 last updated on
2011-04-26.

Automatic conversion script
Id: cif_fix_values 8170 2020-07-09 18:12:32Z antanas 

 Adding full bibliography for 7250429--7250439.cif.
;
_cod_original_sg_symbol_H-M 'P 2/n'
_cod_database_code 7250434
_shelx_shelxl_version_number 2019/1
_shelx_space_group_comment
; 
The symmetry employed for this shelxl refinement is uniquely defined 
by the following loop, which should always be used as a source of 
symmetry information in preference to the above space-group names. 
They are only intended as comments. 
;
_shelx_estimated_absorpt_t_min 0.128
_shelx_estimated_absorpt_t_max 0.389

loop_
_space_group_symop_operation_xyz
'x, y, z'
'-x+1/2, y, -z+1/2'
'-x, -y, -z'
'x-1/2, -y, z-1/2'

loop_
_atom_site_label
_atom_site_type_symbol
_atom_site_fract_x
_atom_site_fract_y
_atom_site_fract_z
_atom_site_U_iso_or_equiv
_atom_site_adp_type
_atom_site_occupancy
_atom_site_site_symmetry_order
_atom_site_calc_flag
_atom_site_refinement_flags_posn
_atom_site_refinement_flags_adp
_atom_site_refinement_flags_occupancy
_atom_site_disorder_assembly
_atom_site_disorder_group
Hg Hg 0.250000 0.48779(8) 0.250000 0.04616(18) Uani 1 2 d S T P . .
I I 0.47696(7) 0.60662(15) 0.18433(3) 0.0707(2) Uani 1 1 d . . . . .
O O 0.8674(5) -0.7599(8) 0.4897(3) 0.0457(13) Uani 1 1 d . . . . .
N1 N 0.4079(7) 0.1915(12) 0.3261(3) 0.0440(15) Uani 1 1 d . . . . .
N2 N 0.8220(6) -0.3301(10) 0.4738(3) 0.0369(14) Uani 1 1 d . . . . .
H2A H 0.864257 -0.178277 0.472691 0.044 Uiso 1 1 calc R U . . .
C1 C 0.5558(9) 0.1268(19) 0.3229(4) 0.054(2) Uani 1 1 d . . . . .
H1A H 0.604518 0.203251 0.291614 0.064 Uiso 1 1 calc R U . . .
C2 C 0.6402(10) -0.0481(17) 0.3636(4) 0.056(2) Uani 1 1 d . . . . .
H2B H 0.742533 -0.092232 0.358750 0.067 Uiso 1 1 calc R U . . .
C3 C 0.5733(7) -0.1586(13) 0.4119(4) 0.0403(17) Uani 1 1 d . . . . .
C4 C 0.4208(9) -0.0892(17) 0.4155(5) 0.055(2) Uani 1 1 d . . . . .
H4A H 0.370476 -0.159562 0.447051 0.066 Uiso 1 1 calc R U . . .
C5 C 0.3415(9) 0.0861(17) 0.3721(4) 0.051(2) Uani 1 1 d . . . . .
H5A H 0.238291 0.131333 0.375354 0.061 Uiso 1 1 calc R U . . .
C6 C 0.6527(8) -0.3586(14) 0.4583(4) 0.048(2) Uani 1 1 d . . . . .
H6A H 0.607868 -0.346933 0.497015 0.057 Uiso 1 1 calc R U . . .
H6B H 0.629214 -0.531351 0.440631 0.057 Uiso 1 1 calc R U . . .
C7 C 0.9113(7) -0.5347(12) 0.4897(3) 0.0316(15) Uani 1 1 d . . . . .

loop_
_atom_site_aniso_label
_atom_site_aniso_U_11
_atom_site_aniso_U_22
_atom_site_aniso_U_33
_atom_site_aniso_U_23
_atom_site_aniso_U_13
_atom_site_aniso_U_12
Hg 0.0420(3) 0.0524(3) 0.0406(3) 0.000 -0.00413(18) 0.000
I 0.0605(4) 0.0818(5) 0.0691(4) 0.0146(3) 0.0084(3) -0.0228(3)
O 0.041(3) 0.020(2) 0.071(4) 0.004(2) -0.008(2) 0.0002(19)
N1 0.039(3) 0.052(4) 0.040(3) 0.002(3) 0.002(3) 0.009(3)
N2 0.030(3) 0.020(3) 0.057(4) 0.009(3) -0.004(3) 0.000(2)
C1 0.046(5) 0.078(6) 0.039(4) 0.010(4) 0.012(4) 0.018(4)
C2 0.040(4) 0.077(6) 0.051(5) 0.004(4) 0.005(4) 0.024(4)
C3 0.030(3) 0.030(4) 0.057(5) -0.002(3) -0.006(3) 0.002(3)
C4 0.038(4) 0.056(5) 0.070(6) 0.024(5) 0.007(4) 0.004(4)
C5 0.027(4) 0.063(5) 0.062(5) 0.013(4) 0.005(4) 0.009(3)
C6 0.032(3) 0.033(4) 0.074(6) 0.016(4) -0.004(3) 0.003(3)
C7 0.032(4) 0.026(3) 0.035(4) 0.002(3) 0.000(3) 0.000(3)

loop_
_atom_type_symbol
_atom_type_description
_atom_type_scat_dispersion_real
_atom_type_scat_dispersion_imag
_atom_type_scat_source
C C 0.0033 0.0016 'International Tables Vol C Tables 4.2.6.8 and 6.1.1.4'
H H 0.0000 0.0000 'International Tables Vol C Tables 4.2.6.8 and 6.1.1.4'
N N 0.0061 0.0033 'International Tables Vol C Tables 4.2.6.8 and 6.1.1.4'
O O 0.0106 0.0060 'International Tables Vol C Tables 4.2.6.8 and 6.1.1.4'
I I -0.4742 1.8119 'International Tables Vol C Tables 4.2.6.8 and 6.1.1.4'
Hg Hg -2.3894 9.2266 'International Tables Vol C Tables 4.2.6.8 and 6.1.1.4'

loop_
_geom_angle_atom_site_label_1
_geom_angle_atom_site_label_2
_geom_angle_atom_site_label_3
_geom_angle
_geom_angle_site_symmetry_1
_geom_angle_site_symmetry_3
_geom_angle_publ_flag
N1 Hg N1 104.1(3) . 2 ?
N1 Hg I 96.74(15) . . ?
N1 Hg I 99.50(15) 2 . ?
N1 Hg I 99.50(15) . 2 ?
N1 Hg I 96.74(15) 2 2 ?
I Hg I 153.46(4) . 2 ?
C1 N1 C5 117.8(7) . . ?
C1 N1 Hg 123.3(5) . . ?
C5 N1 Hg 118.9(5) . . ?
C7 N2 C6 120.3(5) . . ?
C7 N2 H2A 119.9 . . ?
C6 N2 H2A 119.9 . . ?
N1 C1 C2 122.8(8) . . ?
N1 C1 H1A 118.6 . . ?
C2 C1 H1A 118.6 . . ?
C1 C2 C3 120.1(7) . . ?
C1 C2 H2B 120.0 . . ?
C3 C2 H2B 120.0 . . ?
C4 C3 C2 116.9(7) . . ?
C4 C3 C6 118.2(7) . . ?
C2 C3 C6 124.8(7) . . ?
C3 C4 C5 120.0(8) . . ?
C3 C4 H4A 120.0 . . ?
C5 C4 H4A 120.0 . . ?
N1 C5 C4 122.3(7) . . ?
N1 C5 H5A 118.8 . . ?
C4 C5 H5A 118.8 . . ?
N2 C6 C3 114.5(6) . . ?
N2 C6 H6A 108.6 . . ?
C3 C6 H6A 108.6 . . ?
N2 C6 H6B 108.6 . . ?
C3 C6 H6B 108.6 . . ?
H6A C6 H6B 107.6 . . ?
O C7 N2 126.2(6) . . ?
O C7 C7 120.5(7) . 3_746 ?
N2 C7 C7 113.3(6) . 3_746 ?

loop_
_geom_bond_atom_site_label_1
_geom_bond_atom_site_label_2
_geom_bond_distance
_geom_bond_site_symmetry_2
_geom_bond_publ_flag
Hg N1 2.466(6) . ?
Hg N1 2.466(6) 2 ?
Hg I 2.6510(6) . ?
Hg I 2.6511(6) 2 ?
O C7 1.213(8) . ?
N1 C1 1.327(9) . ?
N1 C5 1.328(10) . ?
N2 C7 1.311(8) . ?
N2 C6 1.447(8) . ?
N2 H2A 0.8600 . ?
C1 C2 1.373(11) . ?
C1 H1A 0.9300 . ?
C2 C3 1.381(11) . ?
C2 H2B 0.9300 . ?
C3 C4 1.372(10) . ?
C3 C6 1.510(9) . ?
C4 C5 1.389(11) . ?
C4 H4A 0.9300 . ?
C5 H5A 0.9300 . ?
C6 H6A 0.9700 . ?
C6 H6B 0.9700 . ?
C7 C7 1.558(12) 3_746 ?
